data_2019325
loop_
_publ_author_name
'Reis, Joana'
'Gaspar, Alexandra'
'Borges, Fernanda'
'Gomes, Ligia R.'
'Low, John Nicolson'

_publ_section_title
;
 4-Oxo-<i>N</i>-phenyl-4<i>H</i>-chromene-2-carboxamide and of a new
 polymorph of
 7-methoxy-4-oxo-<i>N</i>-<i>p</i>-tolyl-4<i>H</i>-chromene-2-carboxamide
 and its hemihydrate
;
_journal_issue 12
_journal_name_full 'Acta Crystallographica Section C'
_journal_page_first 1527
_journal_page_last 1533
_journal_paper_doi 10.1107/S0108270113029727
_journal_volume 69
_journal_year 2013
_chemical_formula_iupac 'C18 H15 N O4'
_chemical_formula_moiety 'C18 H15 N O4'
_chemical_formula_sum 'C18 H15 N O4'
_chemical_formula_weight 309.31
_chemical_name_systematic
;
7-Methoxy-4-oxo-<i>N</i>-<i>p</i>-tolyl-4<i>H</i>-chromene-2-carboxamide
;
_space_group_IT_number 2
_symmetry_cell_setting triclinic
_symmetry_space_group_name_Hall '-P 1'
_symmetry_space_group_name_H-M 'P -1'
_atom_sites_solution_hydrogens geom
_atom_sites_solution_primary direct
_atom_sites_solution_secondary difmap
_cell_angle_alpha 101.926(7)
_cell_angle_beta 95.366(9)
_cell_angle_gamma 92.579(9)
_cell_formula_units_Z 2
_cell_length_a 5.7544(4)
_cell_length_b 8.0892(5)
_cell_length_c 15.6269(14)
_cell_measurement_reflns_used 8391
_cell_measurement_temperature 100(2)
_cell_measurement_theta_max 27.5
_cell_measurement_theta_min 2.6
_cell_volume 707.04(9)
_computing_cell_refinement
;
<i>CrystalClear-SM Expert</i> (Rigaku, 2011)
;
_computing_data_collection
;
<i>CrystalClear-SM Expert</i> (Rigaku, 2011)
;
_computing_data_reduction
;
<i>CrystalClear-SM Expert</i> (Rigaku, 2011)
;
_computing_molecular_graphics 'Mercury (Macrae <i>et al.</i>, 2006)'
_computing_publication_material
;
OSCAIL (McArdle <i>et al.</i>, 2004) and SHELXL97 (Sheldrick,
2008)
;
_computing_structure_refinement
;
OSCAIL (McArdle <i>et al.</i>, 2004), SHELXLE (H\"ubschle <i>et al.</i>,
2011) and
SHELXL97 (Sheldrick, 2008)
;
_computing_structure_solution 'SHELXS97 (Sheldrick, 2008)'
_diffrn_ambient_temperature 100(2)
_diffrn_detector_area_resol_mean 28.5714
_diffrn_measured_fraction_theta_full 0.994
_diffrn_measured_fraction_theta_max 0.992
_diffrn_measurement_device
;
AFC12 (Right): Kappa 3 circle
;
_diffrn_measurement_device_type
;
Rigaku Saturn724+ (2x2 bin mode)
;
_diffrn_measurement_method 'profile data from \w-scans'
_diffrn_radiation_monochromator 'Graphite Monochromator'
_diffrn_radiation_type MoK\a
_diffrn_radiation_wavelength 0.71075
_diffrn_reflns_av_R_equivalents 0.0335
_diffrn_reflns_av_sigmaI/netI 0.0331
_diffrn_reflns_limit_h_max 6
_diffrn_reflns_limit_h_min -7
_diffrn_reflns_limit_k_max 10
_diffrn_reflns_limit_k_min -10
_diffrn_reflns_limit_l_max 20
_diffrn_reflns_limit_l_min -20
_diffrn_reflns_number 9270
_diffrn_reflns_theta_full 25.00
_diffrn_reflns_theta_max 27.49
_diffrn_reflns_theta_min 3.15
_exptl_absorpt_coefficient_mu 0.104
_exptl_absorpt_correction_T_max 0.9979
_exptl_absorpt_correction_T_min 0.9846
_exptl_absorpt_correction_type multi-scan
_exptl_absorpt_process_details '(<i>CrystalClear-SM Expert</i>; Rigaku, 2011)'
_exptl_crystal_colour colourless
_exptl_crystal_density_diffrn 1.453
_exptl_crystal_density_method 'not measured'
_exptl_crystal_description plate
_exptl_crystal_F_000 324
_exptl_crystal_size_max 0.15
_exptl_crystal_size_mid 0.08
_exptl_crystal_size_min 0.02
_refine_diff_density_max 0.296
_refine_diff_density_min -0.277
_refine_ls_extinction_method none
_refine_ls_goodness_of_fit_ref 1.041
_refine_ls_hydrogen_treatment mixed
_refine_ls_matrix_type full
_refine_ls_number_parameters 214
_refine_ls_number_reflns 3231
_refine_ls_number_restraints 0
_refine_ls_restrained_S_all 1.041
_refine_ls_R_factor_all 0.0532
_refine_ls_R_factor_gt 0.0379
_refine_ls_shift/su_max 0.000
_refine_ls_shift/su_mean 0.000
_refine_ls_structure_factor_coef Fsqd
_refine_ls_weighting_details 'calc w=1/[\s^2^(Fo^2^)+(0.0633P)^2^+0.0000P] where P=(Fo^2^+2Fc^2^)/3'
_refine_ls_weighting_scheme calc
_refine_ls_wR_factor_gt 0.1016
_refine_ls_wR_factor_ref 0.1069
_reflns_number_gt 2462
_reflns_number_total 3231
_reflns_threshold_expression I>2sigma(I)
_cod_data_source_file yf3049.cif
_cod_data_source_block 3c
_cod_database_code 2019325

loop_
_symmetry_equiv_pos_as_xyz
'x, y, z'
'-x, -y, -z'

loop_
_atom_site_type_symbol
_atom_site_label
_atom_site_fract_x
_atom_site_fract_y
_atom_site_fract_z
_atom_site_U_iso_or_equiv
_atom_site_adp_type
_atom_site_calc_flag
_atom_site_refinement_flags
_atom_site_occupancy
_atom_site_symmetry_multiplicity
O O1 0.55363(13) 0.10681(10) 0.33562(5) 0.0139(2) Uani d . 1 1
O O2 0.28332(14) 0.07477(10) 0.45625(6) 0.0158(2) Uani d . 1 1
O O4 1.16526(14) 0.40505(10) 0.38326(6) 0.0161(2) Uani d . 1 1
O O7 0.70519(15) -0.11505(11) 0.04022(6) 0.0199(2) Uani d . 1 1
N N2 0.47324(17) 0.29849(12) 0.55660(7) 0.0135(2) Uani d . 1 1
H H2 0.591(3) 0.376(2) 0.5636(11) 0.036(4) Uiso d . 1 1
C C2 0.6222(2) 0.20645(14) 0.41634(8) 0.0126(3) Uani d . 1 1
C C3 0.8234(2) 0.30408(14) 0.43487(8) 0.0142(3) Uani d . 1 1
H H3 0.8618 0.3702 0.4927 0.017 Uiso calc R 1 1
C C4 0.9835(2) 0.31137(14) 0.36917(8) 0.0129(2) Uani d . 1 1
C C4A 0.9119(2) 0.19883(14) 0.28409(8) 0.0128(2) Uani d . 1 1
C C5 1.0474(2) 0.18605(15) 0.21300(8) 0.0159(3) Uani d . 1 1
H H5 1.1930 0.2502 0.2205 0.019 Uiso calc R 1 1
C C6 0.9733(2) 0.08267(15) 0.13315(8) 0.0164(3) Uani d . 1 1
H H6 1.0662 0.0760 0.0855 0.020 Uiso calc R 1 1
C C7 0.7583(2) -0.01370(14) 0.12210(8) 0.0152(3) Uani d . 1 1
C C8 0.6189(2) -0.00433(15) 0.18998(8) 0.0149(3) Uani d . 1 1
H H8 0.4732 -0.0685 0.1821 0.018 Uiso calc R 1 1
C C8A 0.6991(2) 0.10268(14) 0.27071(8) 0.0130(3) Uani d . 1 1
C C71 0.5029(2) -0.23012(16) 0.02692(9) 0.0235(3) Uani d . 1 1
H H71A 0.4875 -0.2978 -0.0333 0.035 Uiso calc R 1 1
H H71B 0.3635 -0.1662 0.0363 0.035 Uiso calc R 1 1
H H71C 0.5190 -0.3053 0.0686 0.035 Uiso calc R 1 1
C C21 0.4414(2) 0.18616(14) 0.47828(8) 0.0125(2) Uani d . 1 1
C C211 0.3355(2) 0.31018(14) 0.62759(8) 0.0123(2) Uani d . 1 1
C C212 0.4144(2) 0.43129(15) 0.70350(8) 0.0152(3) Uani d . 1 1
H H212 0.5567 0.4971 0.7059 0.018 Uiso calc R 1 1
C C213 0.2860(2) 0.45598(15) 0.77530(8) 0.0163(3) Uani d . 1 1
H H213 0.3420 0.5392 0.8263 0.020 Uiso calc R 1 1
C C214 0.0766(2) 0.36149(15) 0.77444(8) 0.0154(3) Uani d . 1 1
C C215 0.0017(2) 0.23956(15) 0.69875(8) 0.0153(3) Uani d . 1 1
H H215 -0.1396 0.1729 0.6969 0.018 Uiso calc R 1 1
C C216 0.1270(2) 0.21230(15) 0.62581(8) 0.0144(3) Uani d . 1 1
H H216 0.0719 0.1280 0.5752 0.017 Uiso calc R 1 1
C C217 -0.0606(2) 0.39025(16) 0.85341(8) 0.0206(3) Uani d . 1 1
H H21A -0.0228 0.5055 0.8880 0.031 Uiso calc R 1 1
H H21B -0.0197 0.3086 0.8899 0.031 Uiso calc R 1 1
H H21C -0.2284 0.3753 0.8337 0.031 Uiso calc R 1 1

loop_
_atom_site_aniso_label
_atom_site_aniso_U_11
_atom_site_aniso_U_22
_atom_site_aniso_U_33
_atom_site_aniso_U_12
_atom_site_aniso_U_13
_atom_site_aniso_U_23
O1 0.0123(4) 0.0164(4) 0.0112(4) -0.0027(3) 0.0025(3) -0.0011(3)
O2 0.0143(4) 0.0156(4) 0.0156(4) -0.0038(3) 0.0019(3) -0.0002(3)
O4 0.0130(4) 0.0161(4) 0.0180(5) -0.0048(3) 0.0017(3) 0.0016(3)
O7 0.0204(5) 0.0243(5) 0.0121(4) -0.0062(4) 0.0045(4) -0.0025(4)
N2 0.0121(5) 0.0136(5) 0.0132(5) -0.0036(4) 0.0022(4) -0.0002(4)
C2 0.0142(5) 0.0104(5) 0.0123(6) 0.0010(4) 0.0002(5) 0.0007(4)
C3 0.0144(6) 0.0138(6) 0.0131(6) -0.0011(5) 0.0007(5) 0.0008(5)
C4 0.0123(5) 0.0109(5) 0.0155(6) 0.0007(4) 0.0011(5) 0.0031(4)
C4A 0.0118(5) 0.0124(5) 0.0138(6) 0.0009(4) 0.0012(5) 0.0021(4)
C5 0.0135(6) 0.0162(6) 0.0177(6) -0.0014(5) 0.0022(5) 0.0028(5)
C6 0.0155(6) 0.0197(6) 0.0142(6) -0.0003(5) 0.0056(5) 0.0023(5)
C7 0.0179(6) 0.0144(6) 0.0119(6) 0.0005(5) 0.0007(5) 0.0003(5)
C8 0.0132(6) 0.0152(6) 0.0153(6) -0.0014(5) 0.0007(5) 0.0014(5)
C8A 0.0129(5) 0.0125(6) 0.0140(6) 0.0013(4) 0.0029(5) 0.0030(5)
C71 0.0249(7) 0.0252(7) 0.0158(6) -0.0099(6) 0.0018(5) -0.0031(5)
C21 0.0113(5) 0.0124(5) 0.0137(6) 0.0006(4) 0.0011(5) 0.0029(4)
C211 0.0119(5) 0.0130(5) 0.0125(6) 0.0014(4) 0.0020(4) 0.0033(4)
C212 0.0136(6) 0.0157(6) 0.0153(6) -0.0024(5) 0.0010(5) 0.0020(5)
C213 0.0181(6) 0.0174(6) 0.0118(6) -0.0003(5) 0.0003(5) 0.0006(5)
C214 0.0149(6) 0.0173(6) 0.0154(6) 0.0032(5) 0.0031(5) 0.0058(5)
C215 0.0128(5) 0.0164(6) 0.0181(6) 0.0000(5) 0.0029(5) 0.0068(5)
C216 0.0137(5) 0.0131(5) 0.0155(6) -0.0007(4) 0.0002(5) 0.0023(4)
C217 0.0195(6) 0.0255(7) 0.0174(7) 0.0014(5) 0.0055(5) 0.0042(5)

loop_
_atom_type_symbol
_atom_type_description
_atom_type_scat_dispersion_real
_atom_type_scat_dispersion_imag
_atom_type_scat_source
C C 0.0033 0.0016 'International Tables Vol C Tables 4.2.6.8 and 6.1.1.4'
H H 0.0000 0.0000 'International Tables Vol C Tables 4.2.6.8 and 6.1.1.4'
N N 0.0061 0.0033 'International Tables Vol C Tables 4.2.6.8 and 6.1.1.4'
O O 0.0106 0.0060 'International Tables Vol C Tables 4.2.6.8 and 6.1.1.4'

loop_
_geom_angle_atom_site_label_1
_geom_angle_atom_site_label_2
_geom_angle_atom_site_label_3
_geom_angle
C2 O1 C8A 118.47(9)
C7 O7 C71 117.47(9)
C21 N2 C211 127.60(10)
C21 N2 H2 116.6(11)
C211 N2 H2 115.8(11)
C3 C2 O1 123.13(11)
C3 C2 C21 127.35(11)
O1 C2 C21 109.51(9)
C2 C3 C4 121.89(11)
C2 C3 H3 119.1
C4 C3 H3 119.1
O4 C4 C3 123.36(11)
O4 C4 C4A 122.40(11)
C3 C4 C4A 114.24(10)
C8A C4A C5 117.83(11)
C8A C4A C4 119.81(11)
C5 C4A C4 122.33(10)
C6 C5 C4A 121.15(11)
C6 C5 H5 119.4
C4A C5 H5 119.4
C5 C6 C7 119.54(11)
C5 C6 H6 120.2
C7 C6 H6 120.2
O7 C7 C8 124.46(10)
O7 C7 C6 114.28(11)
C8 C7 C6 121.25(11)
C7 C8 C8A 117.88(10)
C7 C8 H8 121.1
C8A C8 H8 121.1
O1 C8A C4A 122.37(10)
O1 C8A C8 115.30(10)
C4A C8A C8 122.33(11)
O7 C71 H71A 109.5
O7 C71 H71B 109.5
H71A C71 H71B 109.5
O7 C71 H71C 109.5
H71A C71 H71C 109.5
H71B C71 H71C 109.5
O2 C21 N2 125.32(11)
O2 C21 C2 120.17(10)
N2 C21 C2 114.51(10)
C212 C211 C216 119.02(11)
C212 C211 N2 116.31(10)
C216 C211 N2 124.66(11)
C213 C212 C211 120.35(10)
C213 C212 H212 119.8
C211 C212 H212 119.8
C212 C213 C214 121.53(11)
C212 C213 H213 119.2
C214 C213 H213 119.2
C215 C214 C213 117.48(11)
C215 C214 C217 121.80(11)
C213 C214 C217 120.72(11)
C216 C215 C214 122.14(11)
C216 C215 H215 118.9
C214 C215 H215 118.9
C215 C216 C211 119.47(11)
C215 C216 H216 120.3
C211 C216 H216 120.3
C214 C217 H21A 109.5
C214 C217 H21B 109.5
H21A C217 H21B 109.5
C214 C217 H21C 109.5
H21A C217 H21C 109.5
H21B C217 H21C 109.5

loop_
_geom_bond_atom_site_label_1
_geom_bond_atom_site_label_2
_geom_bond_distance
O1 C2 1.3619(14)
O1 C8A 1.3702(14)
O2 C21 1.2237(13)
O4 C4 1.2383(13)
O7 C7 1.3686(14)
O7 C71 1.4290(13)
N2 C21 1.3567(15)
N2 C211 1.4128(16)
N2 H2 0.885(16)
C2 C3 1.3451(15)
C2 C21 1.5116(17)
C3 C4 1.4500(17)
C3 H3 0.9500
C4 C4A 1.4594(16)
C4A C8A 1.3957(15)
C4A C5 1.4051(17)
C5 C6 1.3694(17)
C5 H5 0.9500
C6 C7 1.4094(16)
C6 H6 0.9500
C7 C8 1.3804(17)
C8 C8A 1.3990(16)
C8 H8 0.9500
C71 H71A 0.9800
C71 H71B 0.9800
C71 H71C 0.9800
C211 C212 1.3971(16)
C211 C216 1.4022(15)
C212 C213 1.3856(17)
C212 H212 0.9500
C213 C214 1.3954(16)
C213 H213 0.9500
C214 C215 1.3936(17)
C214 C217 1.5100(17)
C215 C216 1.3900(17)
C215 H215 0.9500
C216 H216 0.9500
C217 H21A 0.9800
C217 H21B 0.9800
C217 H21C 0.9800

loop_
_geom_hbond_atom_site_label_D
_geom_hbond_atom_site_label_H
_geom_hbond_atom_site_label_A
_geom_hbond_site_symmetry_A
_geom_hbond_distance_DH
_geom_hbond_distance_HA
_geom_hbond_distance_DA
_geom_hbond_angle_DHA
N2 H2 O4 2_766 0.885(16) 2.178(16) 3.0356(12) 163.0(16)
C3 H3 O4 2_766 0.95 2.39 3.2872(15) 157
C6 H6 O7 2_755 0.95 2.53 3.4669(16) 169
C216 H216 O2 . 0.95 2.29 2.8957(15) 121
C216 H216 O2 2_556 0.95 2.51 3.2127(14) 131
C212 H212 O4 2_766 0.95 2.43 3.2418(15) 144

loop_
_geom_torsion_atom_site_label_1
_geom_torsion_atom_site_label_2
_geom_torsion_atom_site_label_3
_geom_torsion_atom_site_label_4
_geom_torsion
C8A O1 C2 C3 1.59(16)
C8A O1 C2 C21 -177.67(9)
O1 C2 C3 C4 0.45(18)
C21 C2 C3 C4 179.56(10)
C2 C3 C4 O4 177.00(11)
C2 C3 C4 C4A -2.73(17)
O4 C4 C4A C8A -176.64(11)
C3 C4 C4A C8A 3.09(16)
O4 C4 C4A C5 1.63(18)
C3 C4 C4A C5 -178.64(10)
C8A C4A C5 C6 0.00(18)
C4 C4A C5 C6 -178.30(11)
C4A C5 C6 C7 -0.49(19)
C71 O7 C7 C8 -6.08(18)
C71 O7 C7 C6 173.32(10)
C5 C6 C7 O7 -178.56(11)
C5 C6 C7 C8 0.86(19)
O7 C7 C8 C8A 178.66(11)
C6 C7 C8 C8A -0.70(18)
C2 O1 C8A C4A -1.12(16)
C2 O1 C8A C8 179.05(10)
C5 C4A C8A O1 -179.66(10)
C4 C4A C8A O1 -1.32(17)
C5 C4A C8A C8 0.15(18)
C4 C4A C8A C8 178.50(11)
C7 C8 C8A O1 -179.98(10)
C7 C8 C8A C4A 0.19(18)
C211 N2 C21 O2 0.3(2)
C211 N2 C21 C2 -179.42(10)
C3 C2 C21 O2 -169.33(11)
O1 C2 C21 O2 9.88(15)
C3 C2 C21 N2 10.40(18)
O1 C2 C21 N2 -170.38(9)
C21 N2 C211 C212 176.18(11)
C21 N2 C211 C216 -5.2(2)
C216 C211 C212 C213 -1.08(18)
N2 C211 C212 C213 177.67(11)
C211 C212 C213 C214 0.23(19)
C212 C213 C214 C215 0.63(18)
C212 C213 C214 C217 179.96(11)
C213 C214 C215 C216 -0.67(18)
C217 C214 C215 C216 -179.98(11)
C214 C215 C216 C211 -0.16(18)
C212 C211 C216 C215 1.04(17)
N2 C211 C216 C215 -177.59(10)
